data_4023932
loop_
_publ_author_name
'Liang Sun'
'Xudong Geng'
'Raphal Geney'
'Yuan Li'
'Carlos Simmerling'
'Zhong Li'
'Joseph W. Lauher'
'Shujun Xia'
'Susan B. Horwitz'
'Jean M. Veith'
'Paula Pera'
'Ralph J. Bernacki'
'Iwao Ojima'

_publ_section_title
;
 Design, Synthesis, and Biological Evaluation of Novel C14--C3'
 BzN-Linked Macrocyclic Taxoids
;
_journal_name_full 'Journal of Organic Chemistry'
_journal_page_first 9584
_journal_page_last 9593
_journal_paper_doi 10.1021/jo801713q
_journal_volume 73
_journal_year 2008
_chemical_absolute_configuration rm
_chemical_formula_sum 'C51 H55 N O15'
_chemical_formula_weight 921.96
_chemical_name_common 'Taxoid SB-T-2054'
_chemical_name_systematic
; 
 ? 
;
_space_group_IT_number 19
_symmetry_cell_setting orthorhombic
_symmetry_space_group_name_Hall 'P 2ac 2ab'
_symmetry_space_group_name_H-M 'P 21 21 21'
_atom_sites_solution_hydrogens geom
_atom_sites_solution_primary direct
_atom_sites_solution_secondary difmap
_audit_creation_method SHELXL-97
_cell_angle_alpha 90.00
_cell_angle_beta 90.00
_cell_angle_gamma 90.00
_cell_formula_units_Z 4
_cell_length_a 14.567(2)
_cell_length_b 15.564(3)
_cell_length_c 31.013(5)
_cell_measurement_temperature 273(2)
_cell_volume 7031(2)
_computing_structure_refinement 'SHELXL-97 (Sheldrick, 1997)'
_computing_structure_solution 'SHELXS-97 (Sheldrick, 1990)'
_diffrn_ambient_temperature 313(2)
_diffrn_measured_fraction_theta_full 0.964
_diffrn_measured_fraction_theta_max 0.964
_diffrn_radiation_monochromator graphite
_diffrn_radiation_source 'fine-focus sealed tube'
_diffrn_radiation_type MoK\a
_diffrn_radiation_wavelength 0.71073
_diffrn_reflns_av_R_equivalents 0.1741
_diffrn_reflns_av_sigmaI/netI 0.2679
_diffrn_reflns_limit_h_max 17
_diffrn_reflns_limit_h_min -18
_diffrn_reflns_limit_k_max 19
_diffrn_reflns_limit_k_min -19
_diffrn_reflns_limit_l_max 25
_diffrn_reflns_limit_l_min -38
_diffrn_reflns_number 39654
_diffrn_reflns_theta_full 26.75
_diffrn_reflns_theta_max 26.75
_diffrn_reflns_theta_min 1.46
_exptl_absorpt_coefficient_mu 0.064
_exptl_absorpt_correction_type none
_exptl_crystal_colour colorless
_exptl_crystal_density_diffrn 0.87
_exptl_crystal_density_method 'not measured'
_exptl_crystal_description diamond
_exptl_crystal_F_000 1952
_exptl_crystal_size_max 0.5
_exptl_crystal_size_mid 0.3
_exptl_crystal_size_min 0.2
_refine_diff_density_max 0.984
_refine_diff_density_min -0.571
_refine_diff_density_rms 0.164
_refine_ls_abs_structure_details 'Flack H D (1983), Acta Cryst. A39, 876-881'
_refine_ls_abs_structure_Flack -1(3)
_refine_ls_extinction_method none
_refine_ls_goodness_of_fit_ref 1.086
_refine_ls_hydrogen_treatment mixed
_refine_ls_matrix_type full
_refine_ls_number_parameters 637
_refine_ls_number_reflns 14232
_refine_ls_number_restraints 0
_refine_ls_restrained_S_all 1.086
_refine_ls_R_factor_all 0.3340
_refine_ls_R_factor_gt 0.1305
_refine_ls_shift/su_max 3.956
_refine_ls_shift/su_mean 0.248
_refine_ls_structure_factor_coef Fsqd
_refine_ls_weighting_details 'calc w=1/[\s^2^(Fo^2^)+(0.1480P)^2^+0.0000P] where P=(Fo^2^+2Fc^2^)/3'
_refine_ls_weighting_scheme calc
_refine_ls_wR_factor_gt 0.3096
_refine_ls_wR_factor_ref 0.3884
_reflns_number_gt 3908
_reflns_number_total 14232
_reflns_threshold_expression >2sigma(I)
_cod_data_source_file jo801713q_si_002.cif
_cod_data_source_block 2054bm
_cod_database_code 4023932

loop_
_symmetry_equiv_pos_as_xyz
'x, y, z'
'-x+1/2, -y, z+1/2'
'-x, y+1/2, -z+1/2'
'x+1/2, -y+1/2, -z'

loop_
_atom_site_label
_atom_site_type_symbol
_atom_site_fract_x
_atom_site_fract_y
_atom_site_fract_z
_atom_site_U_iso_or_equiv
_atom_site_adp_type
_atom_site_occupancy
_atom_site_symmetry_multiplicity
_atom_site_calc_flag
_atom_site_refinement_flags
_atom_site_disorder_assembly
_atom_site_disorder_group
O13 O 0.0984(4) 0.3161(4) 0.0927(2) 0.0618(17) Uani 1 1 d . . .
O14 O -0.0206(5) 0.4412(4) 0.1379(2) 0.0682(19) Uani 1 1 d . . .
O4 O 0.0338(4) 0.1895(4) 0.2137(2) 0.0616(17) Uani 1 1 d . . .
O2 O -0.0036(5) 0.3515(4) 0.2455(2) 0.0623(17) Uani 1 1 d . . .
O1 O 0.0269(5) 0.5045(4) 0.2127(2) 0.0740(19) Uani 1 1 d . . .
H1 H 0.0224 0.5400 0.1932 0.111 Uiso 1 1 calc R . .
O5 O 0.0979(5) 0.1382(4) 0.3100(2) 0.0753(19) Uani 1 1 d . . .
C4 C 0.0968(6) 0.2098(6) 0.2502(3) 0.060(3) Uani 1 1 d . . .
O3 O -0.0153(6) 0.4380(5) 0.3056(3) 0.098(3) Uani 1 1 d . . .
O11 O 0.1466(6) 0.3943(7) 0.0367(2) 0.109(3) Uani 1 1 d . . .
O15 O -0.1915(5) 0.2675(5) 0.0295(3) 0.083(2) Uani 1 1 d . . .
O10 O 0.4073(6) 0.4454(5) 0.1963(2) 0.097(2) Uani 1 1 d . . .
N1 N -0.0559(5) 0.3039(5) 0.0022(2) 0.063(2) Uani 1 1 d . . .
H1A H -0.0235 0.3394 -0.0126 0.076 Uiso 1 1 calc R . .
C1 C 0.0916(7) 0.4398(6) 0.2005(3) 0.060(3) Uani 1 1 d . . .
C12 C 0.2244(6) 0.3657(6) 0.1414(3) 0.059(3) Uani 1 1 d . . .
O6 O 0.1544(6) 0.1346(5) 0.1756(2) 0.087(2) Uani 1 1 d . . .
C7 C 0.2959(7) 0.2102(7) 0.2533(4) 0.082(3) Uani 1 1 d . . .
H7 H 0.297(7) 0.204(7) 0.222(3) 0.098 Uiso 1 1 calc . . .
O12 O 0.1232(4) 0.2586(5) -0.0203(2) 0.095(3) Uani 1 1 d . . .
H12 H 0.1461 0.3064 -0.0232 0.142 Uiso 1 1 calc R . .
O9 O 0.3651(6) 0.4017(5) 0.2747(3) 0.105(3) Uani 1 1 d . . .
C8 C 0.2461(7) 0.2954(6) 0.2642(3) 0.065(3) Uani 1 1 d . . .
C13 C 0.1269(7) 0.3864(7) 0.1216(3) 0.059(3) Uani 1 1 d . . .
H13 H 0.130(6) 0.440(6) 0.105(3) 0.071 Uiso 1 1 calc . . .
C3 C 0.1520(6) 0.2925(6) 0.2363(3) 0.054(2) Uani 1 1 d . . .
H3 H 0.169(6) 0.286(5) 0.206(3) 0.065 Uiso 1 1 calc . . .
C9 C 0.3156(8) 0.3638(7) 0.2478(4) 0.075(3) Uani 1 1 d . . .
C49 C -0.1827(8) 0.4574(7) 0.0779(4) 0.083(3) Uani 1 1 d . . .
H49 H -0.1267 0.4584 0.0635 0.100 Uiso 1 1 calc R . .
C42 C -0.1923(7) 0.3866(7) -0.0172(4) 0.068(3) Uani 1 1 d . . .
C2 C 0.0935(7) 0.3780(6) 0.2402(3) 0.059(3) Uani 1 1 d . . .
H2 H 0.113(6) 0.410(6) 0.266(3) 0.071 Uiso 1 1 calc . . .
C11 C 0.2499(7) 0.4107(6) 0.1758(3) 0.059(3) Uani 1 1 d . . .
C34 C -0.0101(6) 0.2299(7) 0.0222(4) 0.064(3) Uani 1 1 d . . .
H34 H -0.032(6) 0.225(6) 0.052(3) 0.076 Uiso 1 1 calc . . .
C20 C 0.0423(7) 0.2074(6) 0.2926(3) 0.073(3) Uani 1 1 d . . .
H20A H 0.0471 0.2602 0.3091 0.088 Uiso 1 1 calc R . .
H20B H -0.0216 0.1916 0.2886 0.088 Uiso 1 1 calc R . .
C21 C -0.0529(11) 0.3899(7) 0.2785(4) 0.088(4) Uani 1 1 d . . .
C14 C 0.0560(7) 0.3936(6) 0.1576(3) 0.059(3) Uani 1 1 d . . .
H14 H 0.035(6) 0.336(6) 0.165(3) 0.071 Uiso 1 1 calc . . .
C33 C 0.0945(7) 0.2476(8) 0.0231(3) 0.070(3) Uani 1 1 d . . .
H33 H 0.126(6) 0.198(6) 0.036(3) 0.083 Uiso 1 1 calc . . .
O7 O 0.3909(5) 0.2091(5) 0.2688(3) 0.110(3) Uani 1 1 d . . .
H7A H 0.4021 0.2543 0.2813 0.165 Uiso 1 1 calc R . .
C35 C -0.0332(8) 0.1460(9) -0.0011(4) 0.087(4) Uani 1 1 d . . .
C16 C 0.1862(8) 0.5574(6) 0.1591(3) 0.087(3) Uani 1 1 d . . .
H16A H 0.1407 0.5990 0.1674 0.131 Uiso 1 1 calc R . .
H16B H 0.1706 0.5337 0.1315 0.131 Uiso 1 1 calc R . .
H16C H 0.2452 0.5848 0.1574 0.131 Uiso 1 1 calc R . .
C28 C 0.0724(10) 0.1465(7) 0.1777(4) 0.071(3) Uani 1 1 d . . .
C18 C 0.2752(6) 0.2927(7) 0.1192(3) 0.078(3) Uani 1 1 d . . .
H18A H 0.3364 0.2889 0.1305 0.117 Uiso 1 1 calc R . .
H18B H 0.2777 0.3035 0.0888 0.117 Uiso 1 1 calc R . .
H18C H 0.2435 0.2396 0.1244 0.117 Uiso 1 1 calc R . .
C17 C 0.2195(8) 0.5278(6) 0.2338(4) 0.085(3) Uani 1 1 d . . .
H17A H 0.2226 0.4868 0.2569 0.127 Uiso 1 1 calc R . .
H17B H 0.1761 0.5720 0.2411 0.127 Uiso 1 1 calc R . .
H17C H 0.2789 0.5530 0.2295 0.127 Uiso 1 1 calc R . .
C32 C 0.1145(7) 0.3275(9) 0.0507(4) 0.073(3) Uani 1 1 d . . .
C5 C 0.1443(7) 0.1285(6) 0.2677(4) 0.068(3) Uani 1 1 d . . .
H5 H 0.123(6) 0.077(6) 0.253(3) 0.081 Uiso 1 1 calc . . .
C44 C -0.2361(13) 0.4488(11) -0.0844(5) 0.127(5) Uani 1 1 d . . .
H44 H -0.2281 0.4516 -0.1141 0.152 Uiso 1 1 calc R . .
C15 C 0.1896(7) 0.4838(6) 0.1936(3) 0.059(3) Uani 1 1 d . . .
C29 C 0.0011(8) 0.1217(7) 0.1472(3) 0.099(4) Uani 1 1 d . . .
H29A H 0.0242 0.1273 0.1183 0.148 Uiso 1 1 calc R . .
H29B H -0.0514 0.1582 0.1508 0.148 Uiso 1 1 calc R . .
H29C H -0.0163 0.0631 0.1523 0.148 Uiso 1 1 calc R . .
C48 C -0.2562(9) 0.4497(8) 0.0548(4) 0.097(4) Uani 1 1 d . . .
H48 H -0.3133 0.4469 0.0682 0.117 Uiso 1 1 calc R . .
C6 C 0.2494(7) 0.1289(8) 0.2722(4) 0.101(4) Uani 1 1 d . . .
H6A H 0.2739 0.0786 0.2577 0.122 Uiso 1 1 calc R . .
H6B H 0.2652 0.1243 0.3025 0.122 Uiso 1 1 calc R . .
C43 C -0.1840(8) 0.3925(7) -0.0600(4) 0.084(3) Uani 1 1 d . . .
H43 H -0.1416 0.3575 -0.0739 0.101 Uiso 1 1 calc R . .
C41 C -0.1468(8) 0.3185(7) 0.0060(3) 0.064(3) Uani 1 1 d . . .
C51 C -0.1115(6) 0.4045(8) 0.1479(3) 0.082(3) Uani 1 1 d . . .
H51A H -0.1210 0.4017 0.1788 0.098 Uiso 1 1 calc R . .
H51B H -0.1170 0.3470 0.1361 0.098 Uiso 1 1 calc R . .
C23 C -0.2061(12) 0.4150(9) 0.3086(5) 0.131(5) Uani 1 1 d . . .
H23 H -0.1823 0.4566 0.3269 0.157 Uiso 1 1 calc R . .
C10 C 0.3313(7) 0.3808(7) 0.2019(4) 0.073(3) Uani 1 1 d . . .
H10 H 0.353(7) 0.327(6) 0.189(3) 0.088 Uiso 1 1 calc . . .
C47 C -0.2501(8) 0.4452(8) 0.0060(4) 0.096(4) Uani 1 1 d . . .
C27 C -0.1844(8) 0.3012(8) 0.2527(4) 0.085(3) Uani 1 1 d . . .
H27 H -0.1458 0.2726 0.2336 0.102 Uiso 1 1 calc R . .
C22 C -0.1514(8) 0.3659(8) 0.2792(4) 0.084(3) Uani 1 1 d . . .
C25 C -0.3395(13) 0.3273(15) 0.2824(6) 0.152(7) Uani 1 1 d . . .
H25 H -0.4018 0.3141 0.2834 0.183 Uiso 1 1 calc R . .
C45 C -0.3012(12) 0.5017(11) -0.0641(6) 0.134(6) Uani 1 1 d . . .
H45 H -0.3413 0.5350 -0.0804 0.160 Uiso 1 1 calc R . .
C19 C 0.2290(7) 0.3084(8) 0.3140(3) 0.093(4) Uani 1 1 d . . .
H19A H 0.2866 0.3069 0.3290 0.140 Uiso 1 1 calc R . .
H19B H 0.1900 0.2633 0.3246 0.140 Uiso 1 1 calc R . .
H19C H 0.1998 0.3629 0.3188 0.140 Uiso 1 1 calc R . .
C31 C 0.5603(12) 0.4783(16) 0.1950(6) 0.258(13) Uani 1 1 d . . .
H31A H 0.6159 0.4695 0.2110 0.387 Uiso 1 1 calc R . .
H31B H 0.5313 0.5303 0.2045 0.387 Uiso 1 1 calc R . .
H31C H 0.5746 0.4828 0.1648 0.387 Uiso 1 1 calc R . .
C50 C -0.1810(7) 0.4648(8) 0.1270(4) 0.096(4) Uani 1 1 d . . .
H50A H -0.1661 0.5235 0.1349 0.115 Uiso 1 1 calc R . .
H50B H -0.2416 0.4521 0.1382 0.115 Uiso 1 1 calc R . .
C26 C -0.2770(12) 0.2805(9) 0.2555(5) 0.115(4) Uani 1 1 d . . .
H26 H -0.2992 0.2347 0.2394 0.138 Uiso 1 1 calc R . .
C46 C -0.3043(10) 0.5033(9) -0.0217(5) 0.124(5) Uani 1 1 d . . .
H46 H -0.3427 0.5431 -0.0085 0.149 Uiso 1 1 calc R . .
O8 O 0.5037(9) 0.3327(10) 0.2100(6) 0.184(7) Uani 0.90 1 d P . .
C30 C 0.4956(12) 0.4025(16) 0.2023(8) 0.150(9) Uani 0.90 1 d P . .
C24 C -0.3025(14) 0.3926(13) 0.3066(7) 0.154(7) Uani 1 1 d . . .
H24 H -0.3428 0.4252 0.3231 0.185 Uiso 1 1 calc R . .
C40 C -0.0281(10) 0.1390(9) -0.0448(4) 0.116(5) Uani 1 1 d . . .
H40 H -0.0097 0.1866 -0.0608 0.140 Uiso 1 1 calc R . .
C39 C -0.0492(19) 0.0640(18) -0.0662(8) 0.181(11) Uani 1 1 d . . .
H39 H -0.0432 0.0606 -0.0960 0.217 Uiso 1 1 calc R . .
C38 C -0.075(2) 0.0046(19) -0.0463(9) 0.195(12) Uani 1 1 d . . .
H38 H -0.0887 -0.0437 -0.0627 0.235 Uiso 1 1 calc R . .
C36 C -0.0649(13) 0.0798(11) 0.0260(7) 0.171(8) Uani 1 1 d . . .
H36 H -0.0708 0.0871 0.0557 0.205 Uiso 1 1 calc R . .
C37 C -0.0896(18) -0.0066(12) 0.0032(9) 0.234(11) Uani 1 1 d . . .
H37 H -0.1097 -0.0564 0.0168 0.281 Uiso 1 1 calc R . .

loop_
_atom_site_aniso_label
_atom_site_aniso_U_11
_atom_site_aniso_U_22
_atom_site_aniso_U_33
_atom_site_aniso_U_23
_atom_site_aniso_U_13
_atom_site_aniso_U_12
O13 0.061(4) 0.072(4) 0.052(4) -0.001(4) -0.003(3) -0.007(4)
O14 0.078(5) 0.073(4) 0.054(4) 0.008(4) -0.009(4) 0.011(4)
O4 0.073(4) 0.050(4) 0.061(4) 0.002(4) -0.010(4) -0.011(3)
O2 0.086(5) 0.050(4) 0.051(4) -0.006(4) 0.008(4) 0.008(4)
O1 0.102(5) 0.049(4) 0.071(4) -0.015(4) 0.009(4) 0.017(4)
O5 0.095(5) 0.062(4) 0.069(5) 0.015(4) -0.019(4) 0.000(4)
C4 0.062(6) 0.057(6) 0.061(7) 0.001(5) -0.008(6) -0.012(5)
O3 0.130(7) 0.092(6) 0.073(5) -0.024(5) 0.019(5) 0.007(5)
O11 0.129(7) 0.134(8) 0.063(5) -0.001(5) 0.005(5) -0.019(6)
O15 0.061(4) 0.091(5) 0.097(6) -0.007(5) -0.010(4) 0.011(4)
O10 0.099(6) 0.094(5) 0.096(6) -0.013(5) -0.003(5) -0.032(5)
N1 0.046(5) 0.074(6) 0.069(6) 0.016(5) -0.001(4) -0.001(4)
C1 0.091(8) 0.034(5) 0.055(6) -0.001(5) -0.010(6) 0.003(6)
C12 0.062(7) 0.055(6) 0.059(6) 0.009(6) 0.010(5) -0.005(5)
O6 0.088(6) 0.068(5) 0.105(6) -0.012(4) 0.019(5) -0.005(5)
C7 0.067(7) 0.076(7) 0.101(9) 0.011(8) -0.019(7) 0.014(6)
O12 0.067(5) 0.156(7) 0.060(5) -0.022(5) 0.003(4) 0.005(5)
O9 0.114(6) 0.104(6) 0.095(6) 0.017(5) -0.028(5) -0.031(5)
C8 0.078(7) 0.052(6) 0.065(7) 0.007(5) -0.016(6) 0.000(6)
C13 0.067(7) 0.063(7) 0.046(6) 0.002(6) 0.002(5) 0.002(6)
C3 0.052(6) 0.047(5) 0.063(6) 0.008(5) -0.015(5) -0.006(5)
C9 0.074(7) 0.080(8) 0.071(8) -0.003(7) -0.014(6) -0.009(7)
C49 0.089(9) 0.102(9) 0.060(7) -0.017(7) -0.004(7) 0.021(7)
C42 0.067(7) 0.078(8) 0.058(8) -0.010(7) -0.018(6) -0.002(6)
C2 0.069(7) 0.049(6) 0.058(6) 0.002(5) -0.001(6) -0.003(5)
C11 0.061(6) 0.052(6) 0.063(7) 0.001(5) -0.007(6) -0.012(5)
C34 0.049(6) 0.085(7) 0.056(6) -0.005(7) 0.005(5) -0.001(6)
C20 0.099(8) 0.052(6) 0.068(7) 0.003(6) -0.009(6) -0.007(6)
C21 0.149(13) 0.045(7) 0.070(8) 0.013(7) -0.005(9) 0.021(8)
C14 0.072(7) 0.041(6) 0.063(7) 0.009(5) -0.007(6) 0.001(5)
C33 0.055(7) 0.106(9) 0.047(7) 0.003(7) 0.006(6) -0.005(6)
O7 0.079(5) 0.112(6) 0.139(7) 0.025(6) -0.051(5) -0.003(5)
C35 0.082(8) 0.079(9) 0.100(10) -0.019(9) 0.001(8) 0.009(7)
C16 0.116(9) 0.052(6) 0.093(8) 0.023(6) 0.013(7) -0.013(7)
C28 0.114(10) 0.044(6) 0.057(7) 0.002(6) 0.010(8) -0.002(7)
C18 0.060(6) 0.109(9) 0.065(7) -0.004(7) 0.013(5) 0.007(6)
C17 0.103(9) 0.052(6) 0.099(9) -0.006(6) -0.011(7) -0.018(6)
C32 0.066(7) 0.096(9) 0.058(8) 0.017(7) -0.005(6) -0.011(7)
C5 0.080(8) 0.041(6) 0.082(9) 0.005(6) -0.008(7) 0.012(6)
C44 0.167(15) 0.126(12) 0.087(11) -0.015(11) -0.052(11) -0.008(12)
C15 0.074(7) 0.045(5) 0.057(6) 0.003(5) -0.009(6) -0.011(5)
C29 0.136(10) 0.090(8) 0.070(8) -0.006(7) -0.043(8) 0.008(8)
C48 0.088(8) 0.131(11) 0.073(8) -0.031(8) -0.042(7) 0.042(8)
C6 0.073(8) 0.096(9) 0.135(11) 0.051(8) -0.025(8) 0.003(7)
C43 0.082(8) 0.087(9) 0.084(10) -0.003(8) -0.031(7) 0.006(7)
C41 0.061(8) 0.072(8) 0.060(7) 0.000(6) 0.005(6) -0.006(6)
C51 0.051(6) 0.134(10) 0.060(7) -0.001(7) -0.009(6) 0.003(7)
C23 0.145(14) 0.117(11) 0.131(13) -0.021(10) 0.078(11) -0.001(11)
C10 0.071(8) 0.061(7) 0.087(9) 0.004(7) -0.011(7) -0.018(6)
C47 0.078(8) 0.106(9) 0.104(10) -0.019(8) -0.041(8) 0.013(8)
C27 0.076(9) 0.090(8) 0.089(9) -0.005(8) -0.007(7) -0.001(7)
C22 0.073(8) 0.085(9) 0.094(9) 0.018(8) 0.015(8) 0.003(8)
C25 0.138(14) 0.177(18) 0.141(15) -0.023(13) 0.036(12) -0.035(14)
C45 0.157(15) 0.138(14) 0.105(13) -0.037(11) -0.060(12) 0.028(12)
C19 0.086(8) 0.119(9) 0.074(8) 0.019(7) -0.024(6) -0.013(7)
C31 0.155(15) 0.41(3) 0.21(2) -0.11(2) 0.019(15) -0.18(2)
C50 0.082(8) 0.128(10) 0.078(9) -0.016(8) -0.007(7) 0.041(8)
C26 0.134(14) 0.115(11) 0.096(10) -0.014(9) 0.014(10) -0.011(10)
C46 0.155(13) 0.106(10) 0.112(12) -0.024(10) -0.053(11) 0.049(10)
O8 0.095(8) 0.136(11) 0.320(19) -0.010(14) -0.021(9) -0.015(9)
C30 0.038(11) 0.173(17) 0.24(3) -0.04(2) -0.054(13) -0.031(14)
C24 0.125(16) 0.156(16) 0.182(19) 0.012(15) 0.072(14) 0.006(13)
C40 0.158(13) 0.108(10) 0.083(10) -0.060(9) -0.021(9) -0.017(10)
C39 0.20(2) 0.20(3) 0.14(2) 0.020(19) -0.068(17) -0.01(2)
C38 0.24(3) 0.19(3) 0.15(2) -0.10(2) -0.04(2) 0.02(2)
C36 0.24(2) 0.104(12) 0.168(17) -0.050(13) -0.069(15) -0.041(13)
C37 0.36(3) 0.114(15) 0.23(3) 0.005(17) -0.05(2) -0.091(19)

loop_
_atom_type_symbol
_atom_type_description
_atom_type_scat_dispersion_real
_atom_type_scat_dispersion_imag
_atom_type_scat_source
C C 0.0033 0.0016 'International Tables Vol C Tables 4.2.6.8 and 6.1.1.4'
H H 0.0000 0.0000 'International Tables Vol C Tables 4.2.6.8 and 6.1.1.4'
N N 0.0061 0.0033 'International Tables Vol C Tables 4.2.6.8 and 6.1.1.4'
O O 0.0106 0.0060 'International Tables Vol C Tables 4.2.6.8 and 6.1.1.4'

loop_
_geom_angle_atom_site_label_1
_geom_angle_atom_site_label_2
_geom_angle_atom_site_label_3
_geom_angle
_geom_angle_site_symmetry_1
_geom_angle_site_symmetry_3
_geom_angle_publ_flag
C32 O13 C13 116.4(8) . . ?
C51 O14 C14 113.5(7) . . ?
C28 O4 C4 117.0(8) . . ?
C21 O2 C2 117.1(9) . . ?
C20 O5 C5 90.1(7) . . ?
O4 C4 C3 106.3(7) . . ?
O4 C4 C20 109.1(7) . . ?
C3 C4 C20 121.1(8) . . ?
O4 C4 C5 111.7(7) . . ?
C3 C4 C5 122.5(8) . . ?
C20 C4 C5 84.8(7) . . ?
C30 O10 C10 109.1(11) . . ?
C41 N1 C34 122.8(9) . . ?
O1 C1 C14 108.8(7) . . ?
O1 C1 C2 103.8(7) . . ?
C14 C1 C2 112.6(7) . . ?
O1 C1 C15 108.8(7) . . ?
C14 C1 C15 111.7(8) . . ?
C2 C1 C15 110.8(8) . . ?
C11 C12 C18 128.4(9) . . ?
C11 C12 C13 117.1(9) . . ?
C18 C12 C13 114.4(9) . . ?
O7 C7 C6 106.2(9) . . ?
O7 C7 C8 112.3(9) . . ?
C6 C7 C8 114.3(9) . . ?
C9 C8 C7 102.1(8) . . ?
C9 C8 C19 109.6(9) . . ?
C7 C8 C19 113.4(9) . . ?
C9 C8 C3 113.3(8) . . ?
C7 C8 C3 104.8(8) . . ?
C19 C8 C3 113.1(8) . . ?
O13 C13 C14 108.0(8) . . ?
O13 C13 C12 109.8(8) . . ?
C14 C13 C12 109.8(8) . . ?
C4 C3 C2 113.0(7) . . ?
C4 C3 C8 108.0(7) . . ?
C2 C3 C8 113.0(7) . . ?
O9 C9 C10 118.2(10) . . ?
O9 C9 C8 118.7(10) . . ?
C10 C9 C8 122.9(10) . . ?
C48 C49 C50 125.0(11) . . ?
C43 C42 C47 120.5(11) . . ?
C43 C42 C41 120.3(11) . . ?
C47 C42 C41 119.2(10) . . ?
O2 C2 C1 104.0(7) . . ?
O2 C2 C3 106.7(7) . . ?
C1 C2 C3 117.8(8) . . ?
C12 C11 C10 119.2(9) . . ?
C12 C11 C15 121.1(9) . . ?
C10 C11 C15 119.0(9) . . ?
N1 C34 C33 108.5(8) . . ?
N1 C34 C35 111.7(9) . . ?
C33 C34 C35 112.2(9) . . ?
O5 C20 C4 92.7(8) . . ?
O3 C21 O2 121.9(13) . . ?
O3 C21 C22 124.3(13) . . ?
O2 C21 C22 113.8(12) . . ?
O14 C14 C13 104.3(7) . . ?
O14 C14 C1 111.3(7) . . ?
C13 C14 C1 115.0(8) . . ?
O12 C33 C32 112.0(9) . . ?
O12 C33 C34 107.2(8) . . ?
C32 C33 C34 109.9(9) . . ?
C36 C35 C40 123.6(14) . . ?
C36 C35 C34 114.6(12) . . ?
C40 C35 C34 121.6(13) . . ?
O6 C28 O4 120.3(11) . . ?
O6 C28 C29 128.9(11) . . ?
O4 C28 C29 110.8(11) . . ?
O11 C32 O13 121.9(11) . . ?
O11 C32 C33 124.3(11) . . ?
O13 C32 C33 113.7(10) . . ?
C6 C5 O5 112.0(9) . . ?
C6 C5 C4 118.4(9) . . ?
O5 C5 C4 91.4(7) . . ?
C43 C44 C45 119.9(14) . . ?
C17 C15 C11 118.2(8) . . ?
C17 C15 C16 104.1(8) . . ?
C11 C15 C16 108.4(8) . . ?
C17 C15 C1 110.1(8) . . ?
C11 C15 C1 104.0(7) . . ?
C16 C15 C1 112.2(8) . . ?
C49 C48 C47 120.5(12) . . ?
C5 C6 C7 113.8(9) . . ?
C44 C43 C42 122.4(13) . . ?
O15 C41 N1 116.9(10) . . ?
O15 C41 C42 120.9(10) . . ?
N1 C41 C42 122.1(10) . . ?
O14 C51 C50 105.6(9) . . ?
C22 C23 C24 112.6(15) . . ?
O10 C10 C11 108.1(8) . . ?
O10 C10 C9 110.4(9) . . ?
C11 C10 C9 117.0(10) . . ?
C46 C47 C42 114.4(12) . . ?
C46 C47 C48 121.3(12) . . ?
C42 C47 C48 124.3(11) . . ?
C26 C27 C22 117.9(12) . . ?
C27 C22 C23 124.9(12) . . ?
C27 C22 C21 120.7(12) . . ?
C23 C22 C21 114.4(14) . . ?
C24 C25 C26 116.4(17) . . ?
C46 C45 C44 118.7(15) . . ?
C51 C50 C49 112.8(9) . . ?
C27 C26 C25 122.4(15) . . ?
C45 C46 C47 123.5(15) . . ?
O8 C30 O10 124.4(17) . . ?
O8 C30 C31 136(2) . . ?
O10 C30 C31 99.9(18) . . ?
C25 C24 C23 125.6(17) . . ?
C39 C40 C35 122.3(17) . . ?
C38 C39 C40 119(3) . . ?
C39 C38 C37 130(3) . . ?
C35 C36 C37 115.8(17) . . ?
C36 C37 C38 108.6(18) . . ?

loop_
_geom_bond_atom_site_label_1
_geom_bond_atom_site_label_2
_geom_bond_distance
_geom_bond_site_symmetry_2
_geom_bond_publ_flag
O13 C32 1.334(11) . ?
O13 C13 1.475(11) . ?
O14 C51 1.475(11) . ?
O14 C14 1.471(11) . ?
O4 C28 1.416(12) . ?
O4 C4 1.492(10) . ?
O2 C21 1.386(13) . ?
O2 C2 1.482(11) . ?
O1 C1 1.430(10) . ?
O5 C20 1.451(10) . ?
O5 C5 1.482(12) . ?
C4 C3 1.577(12) . ?
C4 C20 1.538(13) . ?
C4 C5 1.541(12) . ?
O3 C21 1.253(13) . ?
O11 C32 1.220(12) . ?
O15 C41 1.259(11) . ?
O10 C30 1.46(2) . ?
O10 C10 1.505(12) . ?
N1 C41 1.348(11) . ?
N1 C34 1.468(12) . ?
C1 C14 1.601(13) . ?
C1 C2 1.562(12) . ?
C1 C15 1.597(13) . ?
C12 C11 1.329(12) . ?
C12 C18 1.520(13) . ?
C12 C13 1.581(13) . ?
O6 C28 1.211(12) . ?
C7 O7 1.466(12) . ?
C7 C6 1.550(15) . ?
C7 C8 1.550(14) . ?
O12 C33 1.418(10) . ?
O9 C9 1.249(11) . ?
C8 C9 1.555(14) . ?
C8 C19 1.578(14) . ?
C8 C3 1.621(12) . ?
C13 C14 1.524(13) . ?
C3 C2 1.585(13) . ?
C9 C10 1.466(14) . ?
C49 C48 1.294(14) . ?
C49 C50 1.527(14) . ?
C42 C43 1.336(14) . ?
C42 C47 1.434(15) . ?
C42 C41 1.442(14) . ?
C11 C10 1.509(14) . ?
C11 C15 1.539(13) . ?
C34 C33 1.548(13) . ?
C34 C35 1.530(16) . ?
C21 C22 1.483(16) . ?
C33 C32 1.539(15) . ?
C35 C36 1.41(2) . ?
C35 C40 1.363(15) . ?
C16 C15 1.567(13) . ?
C28 C29 1.457(14) . ?
C17 C15 1.490(13) . ?
C5 C6 1.538(14) . ?
C44 C43 1.386(17) . ?
C44 C45 1.403(19) . ?
C48 C47 1.519(15) . ?
C51 C50 1.525(13) . ?
C23 C22 1.432(16) . ?
C23 C24 1.45(2) . ?
C47 C46 1.476(16) . ?
C27 C26 1.389(16) . ?
C27 C22 1.385(15) . ?
C25 C24 1.37(2) . ?
C25 C26 1.434(19) . ?
C45 C46 1.317(18) . ?
C31 C30 1.53(3) . ?
O8 C30 1.12(2) . ?
C40 C39 1.38(3) . ?
C39 C38 1.17(3) . ?
C38 C37 1.56(3) . ?
C36 C37 1.56(2) . ?
